data_4129139
loop_
_publ_author_name
'Wilde, Justin H.'
'Smith, Jacob A.'
'Dickie, Diane A.'
'Harman, W. Dean'

_publ_section_title
;
 Molybdenum-Promoted Synthesis of Isoquinuclidines with Bridgehead
 CF<sub>3</sub> Groups.
;
_journal_issue 47
_journal_name_full 'Journal of the American Chemical Society'
_journal_page_first 18890
_journal_page_last 18899
_journal_paper_doi 10.1021/jacs.9b10781
_journal_volume 141
_journal_year 2019
_chemical_formula_sum 'C23 H28 B F3 Mo N10 O'
_chemical_formula_weight 624.30
_space_group_crystal_system triclinic
_space_group_IT_number 2
_space_group_name_Hall '-P 1'
_space_group_name_H-M_alt 'P -1'
_atom_sites_solution_hydrogens mixed
_atom_sites_solution_primary dual
_cell_angle_alpha 98.9410(10)
_cell_angle_beta 94.1500(10)
_cell_angle_gamma 97.2860(10)
_cell_formula_units_Z 6
_cell_length_a 12.4230(10)
_cell_length_b 18.4355(15)
_cell_length_c 19.7901(16)
_cell_measurement_reflns_used 9715
_cell_measurement_temperature 150.(2)
_cell_measurement_theta_max 29.5821
_cell_measurement_theta_min 2.2066
_cell_volume 4421.5(6)
_computing_cell_refinement 'SAINT V8.38A (Bruker AXS Inc., 2017)'
_computing_data_collection 'Bruker Instrument Service v2017.5.0.0'
_computing_data_reduction 'SAINT V8.38A (Bruker AXS Inc., 2017)'
_computing_structure_refinement 'SHELXL-2016/6 (Sheldrick, 2016)'
_computing_structure_solution 'SHELXT 2014/5 (Sheldrick, 2014)'
_diffrn_ambient_temperature 150.(2)
_diffrn_detector_area_resol_mean 8.3333
_diffrn_measured_fraction_theta_full 0.998
_diffrn_measured_fraction_theta_max 0.998
_diffrn_measurement_device_type 'Bruker Kappa APEXII Duo'
_diffrn_measurement_method '\w scans'
_diffrn_radiation_monochromator graphite
_diffrn_radiation_type 'Mo K\a'
_diffrn_radiation_wavelength 0.71073
_diffrn_reflns_av_R_equivalents 0.0354
_diffrn_reflns_av_unetI/netI 0.0325
_diffrn_reflns_limit_h_max 17
_diffrn_reflns_limit_h_min -17
_diffrn_reflns_limit_k_max 25
_diffrn_reflns_limit_k_min -25
_diffrn_reflns_limit_l_max 27
_diffrn_reflns_limit_l_min -27
_diffrn_reflns_number 106541
_diffrn_reflns_theta_full 29.61
_diffrn_reflns_theta_max 29.61
_diffrn_reflns_theta_min 1.66
_diffrn_source 'fine-focus sealed tube'
_exptl_absorpt_coefficient_mu 0.498
_exptl_absorpt_correction_T_max 0.91
_exptl_absorpt_correction_T_min 0.82
_exptl_absorpt_correction_type multi-scan
_exptl_absorpt_process_details
;
SADABS-2016/2 - Bruker AXS area detector scaling and absorption correction
;
_exptl_crystal_colour yellow
_exptl_crystal_density_diffrn 1.407
_exptl_crystal_density_method 'not measured'
_exptl_crystal_description plate
_exptl_crystal_F_000 1908
_exptl_crystal_size_max 0.381
_exptl_crystal_size_mid 0.229
_exptl_crystal_size_min 0.201
_refine_diff_density_max 0.634
_refine_diff_density_min -0.507
_refine_ls_extinction_method none
_refine_ls_goodness_of_fit_ref 1.020
_refine_ls_hydrogen_treatment mixed
_refine_ls_matrix_type full
_refine_ls_number_parameters 1075
_refine_ls_number_reflns 24880
_refine_ls_number_restraints 0
_refine_ls_restrained_S_all 1.020
_refine_ls_R_factor_all 0.0451
_refine_ls_R_factor_gt 0.0297
_refine_ls_shift/su_max 0.002
_refine_ls_shift/su_mean 0.000
_refine_ls_structure_factor_coef Fsqd
_refine_ls_weighting_details 'w=1/[\s^2^(Fo^2^)+(0.0325P)^2^+1.6859P] where P=(Fo^2^+2Fc^2^)/3'
_refine_ls_weighting_scheme calc
_refine_ls_wR_factor_gt 0.0681
_refine_ls_wR_factor_ref 0.0745
_reflns_number_gt 19727
_reflns_number_total 24880
_reflns_threshold_expression 'I > 2\s(I)'
_cod_data_source_file ja9b10781_si_001.cif
_cod_data_source_block 11
_cod_depositor_comments
;
The following automatic conversions were performed:

data item '_exptl_absorpt_correction_type' value 'Multi-Scan' was
changed to 'multi-scan' in accordance with the
/home/data/users/saulius/crontab/automatic-downloads/rss-feeds/ACS/lib/dictionaries/cif_core.dic
dictionary named 'cif_core.dic' version 2.4.2 last updated on
2011-04-26.

Automatic conversion script
Id: cif_fix_values 6909 2019-04-08 15:41:33Z antanas 

 Adding full bibliography for 4129132--4129146.cif.

2020-05-25
Z value and formula fixed to values more according to usual
chemical conventions.                 miguel
;
_cod_original_formula_sum 'C69 H84 B3 F9 Mo3 N30 O3'
_cod_original_formula_weight 1872.91
_cod_original_formula_units_Z 2
_cod_database_code 4129139

loop_
_space_group_symop_operation_xyz
'x, y, z'
'-x, -y, -z'

loop_
_atom_site_type_symbol
_atom_site_label
_atom_site_fract_x
_atom_site_fract_y
_atom_site_fract_z
_atom_site_U_iso_or_equiv
_atom_site_adp_type
_atom_site_calc_flag
_atom_site_refinement_flags_adp
_atom_site_refinement_flags_posn
_atom_site_occupancy
Mo Mo1 0.25565(2) -0.07530(2) 0.32496(2) 0.02036(3) Uani d . . 1
F F1 0.73224(11) -0.10707(9) 0.27949(10) 0.0720(5) Uani d . . 1
F F2 0.69179(11) 0.00334(8) 0.30413(8) 0.0606(4) Uani d . . 1
F F3 0.65498(12) -0.05678(10) 0.20162(8) 0.0697(5) Uani d . . 1
O O1 0.43850(11) 0.04282(8) 0.38562(8) 0.0406(3) Uani d . . 1
N N1 0.10917(12) -0.15591(8) 0.26704(8) 0.0278(3) Uani d . . 1
N N2 0.02672(12) -0.12762(9) 0.23509(8) 0.0316(3) Uani d . . 1
N N3 0.11858(11) -0.01609(8) 0.36096(7) 0.0235(3) Uani d . . 1
N N4 0.03157(11) -0.01022(8) 0.31699(8) 0.0275(3) Uani d . . 1
N N5 0.23046(11) -0.01582(8) 0.23838(7) 0.0252(3) Uani d . . 1
N N6 0.12878(12) -0.00940(9) 0.21069(8) 0.0279(3) Uani d . . 1
N N7 0.36499(11) -0.00695(8) 0.36206(8) 0.0250(3) Uani d . . 1
N N8 0.23813(11) -0.11612(8) 0.42371(7) 0.0231(3) Uani d . . 1
N N9 0.20475(14) -0.19649(11) 0.60958(9) 0.0405(4) Uani d . . 1
N N10 0.53377(15) -0.11081(11) 0.35068(9) 0.0436(4) Uani d . . 1
C C1 0.08308(18) -0.22987(11) 0.25211(11) 0.0391(5) Uani d . . 1
H H1 0.12609 -0.264331 0.267361 0.047 Uiso calc U R 1
C C2 -0.0152(2) -0.24922(13) 0.21138(13) 0.0523(6) Uani d . . 1
H H2 -0.051788 -0.297712 0.194038 0.063 Uiso calc U R 1
C C3 -0.04784(18) -0.18321(13) 0.20170(12) 0.0455(5) Uani d . . 1
H H3 -0.11262 -0.177568 0.175629 0.055 Uiso calc U R 1
C C4 0.09848(15) 0.01573(10) 0.42327(10) 0.0292(4) Uani d . . 1
H H4 0.145573 0.019386 0.46404 0.035 Uiso calc U R 1
C C5 -0.00136(16) 0.04286(11) 0.42013(11) 0.0365(4) Uani d . . 1
H H5 -0.034705 0.067935 0.456903 0.044 Uiso calc U R 1
C C6 -0.04048(15) 0.02536(11) 0.35244(11) 0.0358(4) Uani d . . 1
H H6 -0.107664 0.036467 0.333387 0.043 Uiso calc U R 1
C C7 0.30097(15) 0.02610(10) 0.20759(10) 0.0298(4) Uani d . . 1
H H7 0.377954 0.032008 0.21693 0.036 Uiso calc U R 1
C C8 0.24619(17) 0.05983(11) 0.16006(10) 0.0343(4) Uani d . . 1
H H8 0.277029 0.092165 0.131394 0.041 Uiso calc U R 1
C C9 0.13756(16) 0.03613(11) 0.16363(10) 0.0328(4) Uani d . . 1
H H9 0.078492 0.0496 0.137303 0.039 Uiso calc U R 1
C C10 0.15411(14) -0.16639(10) 0.43257(9) 0.0261(4) Uani d . . 1
H H10 0.100521 -0.183905 0.394881 0.031 Uiso calc U R 1
C C11 0.14061(14) -0.19405(10) 0.49234(9) 0.0277(4) Uani d . . 1
H H11 0.079661 -0.229969 0.494798 0.033 Uiso calc U R 1
C C12 0.21725(14) -0.16919(10) 0.55031(9) 0.0276(4) Uani d . . 1
C C13 0.30368(15) -0.11566(11) 0.54136(10) 0.0305(4) Uani d . . 1
H H13 0.357492 -0.095798 0.578432 0.037 Uiso calc U R 1
C C14 0.31066(15) -0.09200(10) 0.47938(10) 0.0297(4) Uani d . . 1
H H14 0.370733 -0.056095 0.475221 0.036 Uiso calc U R 1
C C15 0.2868(2) -0.17864(14) 0.66791(11) 0.0501(6) Uani d . . 1
H H15A 0.316651 -0.22367 0.675744 0.075 Uiso calc U R 1
H H15B 0.253664 -0.158332 0.708882 0.075 Uiso calc U R 1
H H15C 0.345539 -0.141857 0.658477 0.075 Uiso calc U R 1
C C16 0.11299(19) -0.25212(17) 0.61402(14) 0.0611(8) Uani d . . 1
H H16A 0.044968 -0.23401 0.600825 0.092 Uiso calc U R 1
H H16B 0.112727 -0.261969 0.661268 0.092 Uiso calc U R 1
H H16C 0.119279 -0.297963 0.582957 0.092 Uiso calc U R 1
C C17 0.35242(14) -0.14011(10) 0.25111(9) 0.0282(4) Uani d . . 1
H H17 0.307474 -0.171038 0.210299 0.034 Uiso calc U R 1
C C18 0.34550(15) -0.17067(10) 0.31335(10) 0.0295(4) Uani d . . 1
H H18 0.296305 -0.219057 0.306608 0.035 Uiso calc U R 1
C C19 0.44980(17) -0.17162(12) 0.35664(11) 0.0383(5) Uani d . . 1
H H19A 0.434542 -0.168599 0.405339 0.046 Uiso calc U R 1
H H19B 0.477341 -0.219262 0.34255 0.046 Uiso calc U R 1
C C20 0.6220(2) -0.09830(18) 0.40421(16) 0.0753(9) Uani d . . 1
H H20A 0.593376 -0.087467 0.448991 0.113 Uiso calc U R 1
H H20B 0.674606 -0.056174 0.397765 0.113 Uiso calc U R 1
H H20C 0.658177 -0.142727 0.402353 0.113 Uiso calc U R 1
C C21 0.54496(15) -0.09546(12) 0.28481(11) 0.0351(4) Uani d . . 1
C C22 0.45914(15) -0.10806(11) 0.23667(10) 0.0317(4) Uani d . . 1
H H22 0.468894 -0.095679 0.192464 0.038 Uiso calc U R 1
C C23 0.65378(18) -0.06472(14) 0.26730(13) 0.0485(6) Uani d . . 1
B B1 0.02640(17) -0.04351(13) 0.24021(12) 0.0310(4) Uani d . . 1
H H1A -0.0462(16) -0.0314(11) 0.2124(10) 0.031(5) Uiso d . . 1
Mo Mo2 0.48838(2) 0.21735(2) 0.03896(2) 0.02265(4) Uani d . . 1
F F4 0.80125(12) 0.08535(10) 0.16630(8) 0.0721(5) Uani d . . 1
F F5 0.88506(11) 0.05940(9) 0.07650(9) 0.0711(5) Uani d . . 1
F F6 0.88344(10) 0.17211(8) 0.12100(7) 0.0566(4) Uani d . . 1
O O2 0.71578(11) 0.29326(9) 0.07457(7) 0.0440(4) Uani d . . 1
N N11 0.30674(11) 0.17284(9) 0.02336(7) 0.0261(3) Uani d . . 1
N N12 0.23777(11) 0.20905(9) 0.06303(8) 0.0270(3) Uani d . . 1
N N13 0.42830(12) 0.32770(9) 0.05699(8) 0.0284(3) Uani d . . 1
N N14 0.33950(12) 0.33864(9) 0.09184(8) 0.0299(3) Uani d . . 1
N N15 0.45456(11) 0.22127(9) 0.14778(7) 0.0260(3) Uani d . . 1
N N16 0.36353(11) 0.24807(9) 0.17056(7) 0.0261(3) Uani d . . 1
N N17 0.62453(12) 0.25912(9) 0.05904(7) 0.0274(3) Uani d . . 1
N N18 0.48576(12) 0.24574(9) -0.06597(7) 0.0283(3) Uani d . . 1
N N19 0.47368(15) 0.33190(11) -0.25077(9) 0.0431(4) Uani d . . 1
N N20 0.72524(12) 0.13160(10) -0.00081(8) 0.0329(4) Uani d . . 1
C C24 0.24454(15) 0.11605(11) -0.01736(10) 0.0311(4) Uani d . . 1
H H24 0.271015 0.081224 -0.050414 0.037 Uiso calc U R 1
C C25 0.13539(15) 0.11490(12) -0.00467(11) 0.0380(5) Uani d . . 1
H H25 0.074759 0.080582 -0.026609 0.046 Uiso calc U R 1
C C26 0.13496(15) 0.17419(12) 0.04639(11) 0.0348(4) Uani d . . 1
H H26 0.072316 0.188465 0.066809 0.042 Uiso calc U R 1
C C27 0.47005(17) 0.39377(11) 0.04379(10) 0.0371(4) Uani d . . 1
H H27 0.532627 0.402525 0.019743 0.044 Uiso calc U R 1
C C28 0.4092(2) 0.44795(12) 0.07014(12) 0.0452(5) Uani d . . 1
H H28 0.421411 0.499405 0.067887 0.054 Uiso calc U R 1
C C29 0.32721(18) 0.41090(12) 0.10024(11) 0.0398(5) Uani d . . 1
H H29 0.271506 0.432633 0.123055 0.048 Uiso calc U R 1
C C30 0.51089(16) 0.20702(12) 0.20273(9) 0.0359(4) Uani d . . 1
H H30 0.578296 0.187789 0.202001 0.043 Uiso calc U R 1
C C31 0.45770(17) 0.22412(13) 0.26151(10) 0.0416(5) Uani d . . 1
H H31 0.48064 0.219116 0.307193 0.05 Uiso calc U R 1
C C32 0.36505(16) 0.24973(12) 0.23897(9) 0.0336(4) Uani d . . 1
H H32 0.310846 0.265966 0.266913 0.04 Uiso calc U R 1
C C33 0.39352(16) 0.23986(12) -0.10752(10) 0.0352(4) Uani d . . 1
H H33 0.328808 0.215402 -0.0937 0.042 Uiso calc U R 1
C C34 0.38581(17) 0.26649(13) -0.16829(11) 0.0395(5) Uani d . . 1
H H34 0.317631 0.259597 -0.195137 0.047 Uiso calc U R 1
C C35 0.47813(17) 0.30384(11) -0.19099(10) 0.0333(4) Uani d . . 1
C C36 0.57474(17) 0.30954(12) -0.14848(10) 0.0362(4) Uani d . . 1
H H36 0.640681 0.333706 -0.161023 0.043 Uiso calc U R 1
C C37 0.57493(16) 0.28036(12) -0.08858(10) 0.0348(4) Uani d . . 1
H H37 0.642391 0.284915 -0.06135 0.042 Uiso calc U R 1
C C38 0.5686(2) 0.37572(14) -0.26932(13) 0.0524(6) Uani d . . 1
H H38A 0.590598 0.419525 -0.233815 0.079 Uiso calc U R 1
H H38B 0.551176 0.391444 -0.313435 0.079 Uiso calc U R 1
H H38C 0.628486 0.345873 -0.27329 0.079 Uiso calc U R 1
C C39 0.3727(2) 0.32024(16) -0.29534(13) 0.0577(7) Uani d . . 1
H H39A 0.342724 0.26751 -0.303392 0.086 Uiso calc U R 1
H H39B 0.387035 0.33601 -0.339275 0.086 Uiso calc U R 1
H H39C 0.320097 0.349349 -0.273393 0.086 Uiso calc U R 1
C C40 0.51834(14) 0.10115(10) 0.04964(9) 0.0286(4) Uani d . . 1
H H40 0.452917 0.067436 0.058196 0.034 Uiso calc U R 1
C C41 0.52279(14) 0.11286(10) -0.01961(9) 0.0285(4) Uani d . . 1
H H41 0.458623 0.085511 -0.050757 0.034 Uiso calc U R 1
C C42 0.62958(15) 0.10756(12) -0.05075(10) 0.0333(4) Uani d . . 1
H H42A 0.630977 0.055521 -0.072252 0.04 Uiso calc U R 1
H H42B 0.633905 0.138402 -0.087454 0.04 Uiso calc U R 1
C C43 0.82630(18) 0.13371(19) -0.03416(13) 0.0681(9) Uani d . . 1
H H43A 0.842213 0.083045 -0.047753 0.102 Uiso calc U R 1
H H43B 0.886177 0.162225 -0.002129 0.102 Uiso calc U R 1
H H43C 0.818401 0.157294 -0.075001 0.102 Uiso calc U R 1
C C44 0.71683(15) 0.10737(11) 0.06207(10) 0.0333(4) Uani d . . 1
C C45 0.62023(16) 0.09275(11) 0.08722(10) 0.0328(4) Uani d . . 1
H H45 0.618257 0.076564 0.130459 0.039 Uiso calc U R 1
C C46 0.81970(17) 0.10571(14) 0.10584(12) 0.0451(5) Uani d . . 1
B B2 0.28025(17) 0.27390(13) 0.12158(11) 0.0293(4) Uani d . . 1
H H2A 0.2136(17) 0.2934(11) 0.1496(10) 0.034(5) Uiso d . . 1
Mo Mo3 0.76557(2) 0.61556(2) 0.55749(2) 0.01991(3) Uani d . . 1
F F7 0.86311(14) 0.40711(8) 0.75850(8) 0.0683(4) Uani d . . 1
F F8 0.88790(14) 0.52239(9) 0.80381(7) 0.0697(5) Uani d . . 1
F F9 0.99211(12) 0.48138(11) 0.73001(9) 0.0801(5) Uani d . . 1
O O3 0.98259(10) 0.56870(9) 0.58426(8) 0.0421(4) Uani d . . 1
N N21 0.61335(11) 0.67308(8) 0.54817(7) 0.0226(3) Uani d . . 1
N N22 0.62695(11) 0.74835(8) 0.55084(7) 0.0237(3) Uani d . . 1
N N23 0.82165(11) 0.69401(9) 0.48739(7) 0.0263(3) Uani d . . 1
N N24 0.80437(12) 0.76632(9) 0.49933(8) 0.0278(3) Uani d . . 1
N N25 0.82287(11) 0.71380(8) 0.63608(7) 0.0222(3) Uani d . . 1
N N26 0.80177(11) 0.78286(8) 0.62716(7) 0.0246(3) Uani d . . 1
N N27 0.89155(11) 0.58413(8) 0.57198(7) 0.0253(3) Uani d . . 1
N N28 0.72692(11) 0.54139(8) 0.45689(7) 0.0231(3) Uani d . . 1
N N29 0.67289(14) 0.40719(9) 0.26240(8) 0.0354(4) Uani d . . 1
N N30 0.80369(14) 0.44858(9) 0.62446(9) 0.0365(4) Uani d . . 1
C C47 0.50557(13) 0.65199(10) 0.54366(9) 0.0255(3) Uani d . . 1
H H47 0.471938 0.602323 0.541411 0.031 Uiso calc U R 1
C C48 0.44932(14) 0.71261(10) 0.54270(10) 0.0291(4) Uani d . . 1
H H48 0.372647 0.712608 0.539463 0.035 Uiso calc U R 1
C C49 0.52927(14) 0.77238(10) 0.54748(9) 0.0272(4) Uani d . . 1
H H49 0.517503 0.82242 0.548287 0.033 Uiso calc U R 1
C C50 0.86705(14) 0.68408(12) 0.42791(9) 0.0327(4) Uani d . . 1
H H50 0.887831 0.638637 0.406979 0.039 Uiso calc U R 1
C C51 0.87947(15) 0.74989(13) 0.40105(10) 0.0378(5) Uani d . . 1
H H51 0.909191 0.758025 0.359516 0.045 Uiso calc U R 1
C C52 0.83932(15) 0.80044(12) 0.44777(10) 0.0342(4) Uani d . . 1
H H52 0.836637 0.851017 0.444334 0.041 Uiso calc U R 1
C C53 0.88657(13) 0.72277(10) 0.69521(9) 0.0259(4) Uani d . . 1
H H53 0.91442 0.683824 0.714089 0.031 Uiso calc U R 1
C C54 0.90618(15) 0.79751(11) 0.72511(10) 0.0324(4) Uani d . . 1
H H54 0.948382 0.818922 0.767061 0.039 Uiso calc U R 1
C C55 0.85103(15) 0.83337(10) 0.68057(10) 0.0305(4) Uani d . . 1
H H55 0.848153 0.8852 0.686487 0.037 Uiso calc U R 1
C C56 0.63520(13) 0.53795(9) 0.41522(9) 0.0240(3) Uani d . . 1
H H56 0.582279 0.567927 0.430931 0.029 Uiso calc U R 1
C C57 0.61254(14) 0.49434(10) 0.35174(9) 0.0264(4) Uani d . . 1
H H57 0.545243 0.494103 0.32559 0.032 Uiso calc U R 1
C C58 0.68913(14) 0.44988(10) 0.32531(9) 0.0260(4) Uani d . . 1
C C59 0.78495(15) 0.45301(11) 0.36885(9) 0.0312(4) Uani d . . 1
H H59 0.839827 0.424156 0.354393 0.037 Uiso calc U R 1
C C60 0.79940(15) 0.49746(11) 0.43193(9) 0.0311(4) Uani d . . 1
H H60 0.864668 0.497505 0.460109 0.037 Uiso calc U R 1
C C61 0.7560(2) 0.36344(14) 0.23740(11) 0.0520(6) Uani d . . 1
H H61A 0.824465 0.396284 0.237248 0.078 Uiso calc U R 1
H H61B 0.732169 0.337523 0.190609 0.078 Uiso calc U R 1
H H61C 0.767268 0.327083 0.267534 0.078 Uiso calc U R 1
C C62 0.57324(19) 0.40618(14) 0.21827(11) 0.0485(6) Uani d . . 1
H H62A 0.510145 0.387735 0.240878 0.073 Uiso calc U R 1
H H62B 0.575689 0.373582 0.174459 0.073 Uiso calc U R 1
H H62C 0.566925 0.456529 0.209847 0.073 Uiso calc U R 1
C C63 0.68886(14) 0.57270(9) 0.64631(9) 0.0250(3) Uani d . . 1
H H63 0.626523 0.597922 0.662537 0.03 Uiso calc U R 1
C C64 0.66334(14) 0.52035(9) 0.58395(9) 0.0251(3) Uani d . . 1
H H64 0.585503 0.516068 0.565066 0.03 Uiso calc U R 1
C C65 0.70386(15) 0.44619(10) 0.58035(10) 0.0301(4) Uani d . . 1
H H65A 0.646421 0.410194 0.593648 0.036 Uiso calc U R 1
H H65B 0.716887 0.42813 0.532265 0.036 Uiso calc U R 1
C C66 0.8541(3) 0.38212(17) 0.61063(15) 0.0797(10) Uani d . . 1
H H66A 0.808243 0.340704 0.62449 0.12 Uiso calc U R 1
H H66B 0.925974 0.389768 0.636612 0.12 Uiso calc U R 1
H H66C 0.862355 0.370777 0.561385 0.12 Uiso calc U R 1
C C67 0.81257(16) 0.49328(11) 0.68893(10) 0.0324(4) Uani d . . 1
C C68 0.75918(15) 0.55274(10) 0.70054(9) 0.0291(4) Uani d . . 1
H H68 0.767662 0.582134 0.744988 0.035 Uiso calc U R 1
C C69 0.8875(2) 0.47645(14) 0.74436(13) 0.0482(6) Uani d . . 1
B B3 0.74104(16) 0.79484(11) 0.56038(11) 0.0269(4) Uani d . . 1
H H3A 0.7351(16) 0.8538(11) 0.5617(10) 0.031(5) Uiso d . . 1

loop_
_atom_site_aniso_label
_atom_site_aniso_U_11
_atom_site_aniso_U_22
_atom_site_aniso_U_33
_atom_site_aniso_U_12
_atom_site_aniso_U_13
_atom_site_aniso_U_23
Mo1 0.01738(7) 0.02142(7) 0.02190(7) 0.00214(5) 0.00209(5) 0.00280(5)
F1 0.0268(7) 0.0709(10) 0.1138(14) 0.0163(7) 0.0076(8) -0.0062(9)
F2 0.0364(7) 0.0526(8) 0.0851(11) -0.0034(6) 0.0033(7) -0.0036(8)
F3 0.0436(8) 0.0944(12) 0.0673(10) -0.0089(8) 0.0232(7) 0.0082(9)
O1 0.0239(7) 0.0324(7) 0.0593(10) -0.0047(6) -0.0041(6) -0.0007(7)
N1 0.0281(8) 0.0238(7) 0.0291(8) -0.0002(6) 0.0013(6) 0.0003(6)
N2 0.0248(8) 0.0333(8) 0.0327(8) -0.0019(6) -0.0043(6) 0.0010(7)
N3 0.0187(7) 0.0230(7) 0.0283(8) 0.0021(5) 0.0027(5) 0.0030(6)
N4 0.0170(7) 0.0288(8) 0.0364(9) 0.0022(6) 0.0026(6) 0.0059(6)
N5 0.0206(7) 0.0284(8) 0.0269(7) 0.0039(6) 0.0016(6) 0.0059(6)
N6 0.0238(7) 0.0320(8) 0.0278(8) 0.0045(6) -0.0009(6) 0.0060(6)
N7 0.0198(7) 0.0259(7) 0.0294(8) 0.0033(6) 0.0022(6) 0.0050(6)
N8 0.0202(7) 0.0240(7) 0.0242(7) 0.0016(5) 0.0012(5) 0.0028(6)
N9 0.0324(9) 0.0620(12) 0.0337(9) 0.0116(8) 0.0049(7) 0.0235(8)
N10 0.0347(9) 0.0542(11) 0.0401(10) 0.0060(8) -0.0088(8) 0.0079(9)
C1 0.0474(12) 0.0259(10) 0.0398(11) -0.0021(9) 0.0015(9) -0.0001(8)
C2 0.0551(15) 0.0347(12) 0.0552(15) -0.0144(10) -0.0103(11) -0.0059(10)
C3 0.0359(11) 0.0441(12) 0.0467(13) -0.0118(9) -0.0125(9) -0.0008(10)
C4 0.0300(9) 0.0257(9) 0.0317(10) 0.0026(7) 0.0089(7) 0.0027(7)
C5 0.0324(10) 0.0343(10) 0.0452(12) 0.0096(8) 0.0168(9) 0.0036(9)
C6 0.0196(8) 0.0352(10) 0.0547(13) 0.0064(8) 0.0094(8) 0.0094(9)
C7 0.0269(9) 0.0329(10) 0.0312(10) 0.0048(7) 0.0070(7) 0.0075(8)
C8 0.0418(11) 0.0356(10) 0.0295(10) 0.0091(9) 0.0095(8) 0.0117(8)
C9 0.0372(10) 0.0363(10) 0.0265(9) 0.0113(8) -0.0013(8) 0.0074(8)
C10 0.0204(8) 0.0294(9) 0.0274(9) 0.0022(7) 0.0007(7) 0.0032(7)
C11 0.0213(8) 0.0306(9) 0.0326(9) 0.0035(7) 0.0057(7) 0.0081(7)
C12 0.0254(9) 0.0344(10) 0.0270(9) 0.0135(7) 0.0059(7) 0.0084(7)
C13 0.0294(9) 0.0340(10) 0.0268(9) 0.0046(8) -0.0030(7) 0.0036(7)
C14 0.0273(9) 0.0285(9) 0.0310(10) -0.0007(7) -0.0020(7) 0.0034(7)
C15 0.0628(15) 0.0598(15) 0.0309(11) 0.0124(12) -0.0002(10) 0.0161(10)
C16 0.0373(12) 0.100(2) 0.0585(16) 0.0059(13) 0.0122(11) 0.0518(16)
C17 0.0234(8) 0.0328(9) 0.0269(9) 0.0068(7) 0.0030(7) -0.0028(7)
C18 0.0305(9) 0.0258(9) 0.0332(10) 0.0099(7) 0.0048(7) 0.0025(7)
C19 0.0373(11) 0.0405(11) 0.0410(11) 0.0181(9) 0.0035(9) 0.0087(9)
C20 0.0661(19) 0.083(2) 0.0696(19) -0.0014(16) -0.0362(15) 0.0207(16)
C21 0.0236(9) 0.0411(11) 0.0387(11) 0.0072(8) 0.0035(8) -0.0012(9)
C22 0.0269(9) 0.0377(10) 0.0309(10) 0.0090(8) 0.0070(7) 0.0011(8)
C23 0.0284(11) 0.0527(14) 0.0600(15) 0.0035(10) 0.0051(10) -0.0028(12)
B1 0.0231(10) 0.0357(11) 0.0326(11) 0.0025(8) -0.0035(8) 0.0051(9)
Mo2 0.01650(7) 0.03284(8) 0.01825(7) 0.00252(6) 0.00202(5) 0.00369(6)
F4 0.0507(9) 0.1121(14) 0.0620(10) 0.0212(9) -0.0109(7) 0.0401(9)
F5 0.0401(8) 0.0784(11) 0.0919(12) 0.0350(8) -0.0111(8) -0.0084(9)
F6 0.0343(7) 0.0695(10) 0.0578(9) 0.0043(7) -0.0133(6) -0.0048(7)
O2 0.0232(7) 0.0601(10) 0.0382(8) -0.0093(7) 0.0024(6) -0.0114(7)
N11 0.0198(7) 0.0355(8) 0.0232(7) 0.0030(6) 0.0022(5) 0.0064(6)
N12 0.0179(7) 0.0381(8) 0.0260(8) 0.0050(6) 0.0028(6) 0.0072(6)
N13 0.0261(7) 0.0356(8) 0.0240(7) 0.0050(6) 0.0028(6) 0.0060(6)
N14 0.0271(8) 0.0350(8) 0.0285(8) 0.0079(7) 0.0029(6) 0.0050(7)
N15 0.0203(7) 0.0375(8) 0.0210(7) 0.0070(6) 0.0038(5) 0.0041(6)
N16 0.0205(7) 0.0357(8) 0.0225(7) 0.0049(6) 0.0052(5) 0.0039(6)
N17 0.0214(7) 0.0387(9) 0.0202(7) 0.0018(6) 0.0039(5) 0.0003(6)
N18 0.0248(7) 0.0374(8) 0.0219(7) 0.0011(6) 0.0024(6) 0.0052(6)
N19 0.0462(10) 0.0524(11) 0.0362(10) 0.0072(9) 0.0063(8) 0.0231(8)
N20 0.0191(7) 0.0480(10) 0.0295(8) 0.0050(7) 0.0058(6) -0.0020(7)
C24 0.0249(9) 0.0363(10) 0.0302(10) -0.0003(8) 0.0006(7) 0.0038(8)
C25 0.0211(9) 0.0458(12) 0.0437(12) -0.0026(8) -0.0031(8) 0.0055(9)
C26 0.0176(8) 0.0470(12) 0.0406(11) 0.0056(8) 0.0018(7) 0.0097(9)
C27 0.0412(11) 0.0385(11) 0.0320(10) 0.0005(9) 0.0059(8) 0.0106(8)
C28 0.0595(15) 0.0343(11) 0.0438(13) 0.0090(10) 0.0062(11) 0.0103(9)
C29 0.0464(12) 0.0394(11) 0.0368(11) 0.0169(10) 0.0049(9) 0.0064(9)
C30 0.0291(10) 0.0569(13) 0.0232(9) 0.0138(9) -0.0003(7) 0.0064(9)
C31 0.0385(11) 0.0674(15) 0.0210(9) 0.0132(10) 0.0031(8) 0.0089(9)
C32 0.0297(9) 0.0489(12) 0.0223(9) 0.0058(8) 0.0082(7) 0.0034(8)
C33 0.0269(9) 0.0483(12) 0.0299(10) -0.0036(8) -0.0008(7) 0.0140(9)
C34 0.0318(10) 0.0542(13) 0.0334(11) 0.0013(9) -0.0024(8) 0.0162(9)
C35 0.0392(11) 0.0349(10) 0.0279(10) 0.0066(8) 0.0063(8) 0.0087(8)
C36 0.0341(10) 0.0421(11) 0.0318(10) -0.0033(9) 0.0099(8) 0.0082(8)
C37 0.0265(9) 0.0508(12) 0.0259(9) 0.0008(8) 0.0031(7) 0.0065(8)
C38 0.0590(15) 0.0603(15) 0.0462(14) 0.0082(12) 0.0161(11) 0.0295(12)
C39 0.0595(16) 0.0773(18) 0.0440(14) 0.0146(14) -0.0008(11) 0.0329(13)
C40 0.0230(8) 0.0303(9) 0.0325(10) 0.0026(7) 0.0046(7) 0.0051(7)
C41 0.0195(8) 0.0356(10) 0.0275(9) 0.0022(7) 0.0010(7) -0.0022(7)
C42 0.0271(9) 0.0434(11) 0.0264(9) 0.0048(8) 0.0034(7) -0.0037(8)
C43 0.0261(11) 0.127(3) 0.0468(14) 0.0055(14) 0.0098(10) 0.0019(16)
C44 0.0253(9) 0.0405(11) 0.0330(10) 0.0110(8) -0.0023(7) 0.0003(8)
C45 0.0313(10) 0.0378(10) 0.0313(10) 0.0104(8) 0.0027(8) 0.0072(8)
C46 0.0288(10) 0.0577(14) 0.0476(13) 0.0140(10) -0.0057(9) 0.0027(11)
B2 0.0219(9) 0.0404(12) 0.0273(10) 0.0085(9) 0.0056(8) 0.0057(9)
Mo3 0.01466(6) 0.02334(7) 0.02058(7) 0.00387(5) 0.00172(5) -0.00090(5)
F7 0.0893(12) 0.0524(9) 0.0695(10) 0.0253(8) -0.0113(9) 0.0261(8)
F8 0.0907(12) 0.0699(10) 0.0443(8) 0.0276(9) -0.0257(8) -0.0021(7)
F9 0.0403(8) 0.1135(15) 0.0895(13) 0.0225(9) -0.0116(8) 0.0246(11)
O3 0.0188(6) 0.0537(9) 0.0515(9) 0.0138(6) -0.0043(6) -0.0015(7)
N21 0.0192(7) 0.0206(7) 0.0274(7) 0.0035(5) 0.0018(5) 0.0019(6)
N22 0.0219(7) 0.0225(7) 0.0265(7) 0.0035(6) 0.0027(6) 0.0032(6)
N23 0.0197(7) 0.0343(8) 0.0240(7) 0.0023(6) 0.0033(6) 0.0030(6)
N24 0.0221(7) 0.0326(8) 0.0285(8) 0.0000(6) 0.0028(6) 0.0075(6)
N25 0.0185(6) 0.0239(7) 0.0233(7) 0.0023(5) 0.0040(5) 0.0009(6)
N26 0.0226(7) 0.0224(7) 0.0270(7) -0.0010(6) 0.0039(6) 0.0012(6)
N27 0.0186(7) 0.0310(8) 0.0239(7) 0.0052(6) 0.0007(5) -0.0038(6)
N28 0.0190(7) 0.0267(7) 0.0223(7) 0.0056(6) 0.0000(5) -0.0008(6)
N29 0.0379(9) 0.0408(9) 0.0230(8) 0.0064(7) -0.0063(7) -0.0052(7)
N30 0.0369(9) 0.0314(8) 0.0408(10) 0.0151(7) -0.0014(7) -0.0006(7)
C47 0.0182(8) 0.0257(8) 0.0312(9) 0.0027(6) 0.0020(7) 0.0011(7)
C48 0.0185(8) 0.0328(9) 0.0350(10) 0.0066(7) 0.0001(7) 0.0018(8)
C49 0.0266(9) 0.0275(9) 0.0287(9) 0.0099(7) 0.0010(7) 0.0040(7)
C50 0.0208(8) 0.0506(12) 0.0248(9) 0.0024(8) 0.0035(7) 0.0019(8)
C51 0.0259(9) 0.0604(14) 0.0262(9) -0.0034(9) 0.0023(7) 0.0119(9)
C52 0.0242(9) 0.0464(12) 0.0325(10) -0.0032(8) 0.0002(7) 0.0159(9)
C53 0.0194(8) 0.0319(9) 0.0243(8) 0.0016(7) 0.0016(6) -0.0003(7)
C54 0.0293(9) 0.0348(10) 0.0274(9) -0.0045(8) 0.0002(7) -0.0037(8)
C55 0.0286(9) 0.0264(9) 0.0321(10) -0.0058(7) 0.0044(7) -0.0018(7)
C56 0.0182(8) 0.0255(8) 0.0280(9) 0.0031(6) 0.0012(6) 0.0041(7)
C57 0.0211(8) 0.0306(9) 0.0260(9) 0.0014(7) -0.0036(7) 0.0042(7)
C58 0.0278(9) 0.0268(9) 0.0214(8) 0.0005(7) -0.0008(7) 0.0020(7)
C59 0.0295(9) 0.0376(10) 0.0248(9) 0.0137(8) -0.0017(7) -0.0057(8)
C60 0.0237(9) 0.0411(11) 0.0263(9) 0.0125(8) -0.0037(7) -0.0049(8)
C61 0.0612(15) 0.0609(15) 0.0295(11) 0.0225(12) -0.0021(10) -0.0146(10)
C62 0.0506(13) 0.0585(15) 0.0284(11) 0.0053(11) -0.0155(9) -0.0069(10)
C63 0.0228(8) 0.0251(8) 0.0275(9) 0.0045(7) 0.0077(7) 0.0024(7)
C64 0.0186(8) 0.0253(8) 0.0300(9) 0.0028(6) 0.0024(6) 0.0005(7)
C65 0.0334(10) 0.0252(9) 0.0303(9) 0.0039(7) 0.0031(7) 0.0006(7)
C66 0.105(2) 0.083(2) 0.0595(18) 0.072(2) -0.0048(16) -0.0069(15)
C67 0.0319(10) 0.0338(10) 0.0320(10) 0.0066(8) 0.0005(8) 0.0064(8)
C68 0.0330(10) 0.0282(9) 0.0247(9) 0.0009(7) 0.0022(7) 0.0025(7)
C69 0.0484(14) 0.0492(14) 0.0477(14) 0.0147(11) -0.0053(11) 0.0081(11)
B3 0.0238(9) 0.0251(10) 0.0315(11) 0.0006(8) 0.0037(8) 0.0055(8)

loop_
_atom_type_symbol
_atom_type_description
_atom_type_scat_dispersion_real
_atom_type_scat_dispersion_imag
_atom_type_scat_source
C C 0.0033 0.0016 'International Tables Vol C Tables 4.2.6.8 and 6.1.1.4'
H H 0.0000 0.0000 'International Tables Vol C Tables 4.2.6.8 and 6.1.1.4'
B B 0.0013 0.0007 'International Tables Vol C Tables 4.2.6.8 and 6.1.1.4'
F F 0.0171 0.0103 'International Tables Vol C Tables 4.2.6.8 and 6.1.1.4'
Mo Mo -1.6832 0.6857 'International Tables Vol C Tables 4.2.6.8 and 6.1.1.4'
N N 0.0061 0.0033 'International Tables Vol C Tables 4.2.6.8 and 6.1.1.4'
O O 0.0106 0.0060 'International Tables Vol C Tables 4.2.6.8 and 6.1.1.4'

loop_
_geom_angle_atom_site_label_1
_geom_angle_atom_site_label_2
_geom_angle_atom_site_label_3
_geom_angle
N7 Mo1 C18 97.96(7)
N7 Mo1 N5 90.66(6)
C18 Mo1 N5 119.96(6)
N7 Mo1 N8 91.80(6)
C18 Mo1 N8 77.69(6)
N5 Mo1 N8 161.63(5)
N7 Mo1 N3 98.38(6)
C18 Mo1 N3 153.09(6)
N5 Mo1 N3 81.07(5)
N8 Mo1 N3 80.56(5)
N7 Mo1 C17 96.21(7)
C18 Mo1 C17 37.64(7)
N5 Mo1 C17 82.46(6)
N8 Mo1 C17 115.33(6)
N3 Mo1 C17 158.06(6)
N7 Mo1 N1 173.29(6)
C18 Mo1 N1 86.07(6)
N5 Mo1 N1 82.68(5)
N8 Mo1 N1 94.31(5)
N3 Mo1 N1 79.92(5)
C17 Mo1 N1 83.69(6)
C1 N1 N2 105.67(16)
C1 N1 Mo1 135.38(14)
N2 N1 Mo1 118.85(11)
C3 N2 N1 109.80(17)
C3 N2 B1 128.57(17)
N1 N2 B1 121.62(14)
C4 N3 N4 106.47(14)
C4 N3 Mo1 131.91(12)
N4 N3 Mo1 121.54(11)
C6 N4 N3 109.21(16)
C6 N4 B1 130.44(16)
N3 N4 B1 120.33(14)
C7 N5 N6 106.35(14)
C7 N5 Mo1 131.08(12)
N6 N5 Mo1 122.20(11)
C9 N6 N5 109.42(15)
C9 N6 B1 129.60(16)
N5 N6 B1 120.51(15)
O1 N7 Mo1 176.59(14)
C10 N8 C14 115.28(15)
C10 N8 Mo1 122.32(11)
C14 N8 Mo1 122.40(12)
C12 N9 C16 120.33(18)
C12 N9 C15 122.48(18)
C16 N9 C15 116.82(18)
C21 N10 C20 123.9(2)
C21 N10 C19 116.13(17)
C20 N10 C19 113.6(2)
N1 C1 C2 110.8(2)
N1 C1 H1 124.6
C2 C1 H1 124.6
C3 C2 C1 104.87(19)
C3 C2 H2 127.6
C1 C2 H2 127.6
N2 C3 C2 108.8(2)
N2 C3 H3 125.6
C2 C3 H3 125.6
N3 C4 C5 110.53(18)
N3 C4 H4 124.7
C5 C4 H4 124.7
C6 C5 C4 104.68(17)
C6 C5 H5 127.7
C4 C5 H5 127.7
N4 C6 C5 109.10(17)
N4 C6 H6 125.5
C5 C6 H6 125.5
N5 C7 C8 110.71(17)
N5 C7 H7 124.6
C8 C7 H7 124.6
C9 C8 C7 104.85(17)
C9 C8 H8 127.6
C7 C8 H8 127.6
N6 C9 C8 108.68(17)
N6 C9 H9 125.7
C8 C9 H9 125.7
N8 C10 C11 124.42(16)
N8 C10 H10 117.8
C11 C10 H10 117.8
C10 C11 C12 120.14(17)
C10 C11 H11 119.9
C12 C11 H11 119.9
N9 C12 C13 124.15(17)
N9 C12 C11 120.53(17)
C13 C12 C11 115.33(16)
C14 C13 C12 120.20(17)
C14 C13 H13 119.9
C12 C13 H13 119.9
N8 C14 C13 124.62(17)
N8 C14 H14 117.7
C13 C14 H14 117.7
N9 C15 H15A 109.5
N9 C15 H15B 109.5
H15A C15 H15B 109.5
N9 C15 H15C 109.5
H15A C15 H15C 109.5
H15B C15 H15C 109.5
N9 C16 H16A 109.5
N9 C16 H16B 109.5
H16A C16 H16B 109.5
N9 C16 H16C 109.5
H16A C16 H16C 109.5
H16B C16 H16C 109.5
C18 C17 C22 117.37(17)
C18 C17 Mo1 68.75(10)
C22 C17 Mo1 120.61(13)
C18 C17 H17 114.2
C22 C17 H17 114.2
Mo1 C17 H17 114.2
C17 C18 C19 118.02(17)
C17 C18 Mo1 73.61(10)
C19 C18 Mo1 122.23(13)
C17 C18 H18 112.5
C19 C18 H18 112.5
Mo1 C18 H18 112.5
N10 C19 C18 112.71(17)
N10 C19 H19A 109.1
C18 C19 H19A 109.1
N10 C19 H19B 109.1
C18 C19 H19B 109.1
H19A C19 H19B 107.8
N10 C20 H20A 109.5
N10 C20 H20B 109.5
H20A C20 H20B 109.5
N10 C20 H20C 109.5
H20A C20 H20C 109.5
H20B C20 H20C 109.5
C22 C21 N10 121.32(18)
C22 C21 C23 119.6(2)
N10 C21 C23 119.09(18)
C21 C22 C17 121.24(18)
C21 C22 H22 119.4
C17 C22 H22 119.4
F3 C23 F1 106.15(19)
F3 C23 F2 105.6(2)
F1 C23 F2 104.80(18)
F3 C23 C21 113.16(19)
F1 C23 C21 113.2(2)
F2 C23 C21 113.13(19)
N2 B1 N6 109.28(16)
N2 B1 N4 107.61(16)
N6 B1 N4 108.51(15)
N2 B1 H1A 111.2(10)
N6 B1 H1A 109.6(11)
N4 B1 H1A 110.5(10)
N17 Mo2 C41 96.88(7)
N17 Mo2 N15 94.23(6)
C41 Mo2 N15 119.09(6)
N17 Mo2 N18 91.69(6)
C41 Mo2 N18 79.56(6)
N15 Mo2 N18 159.46(6)
N17 Mo2 N13 91.57(6)
C41 Mo2 N13 157.43(6)
N15 Mo2 N13 80.89(5)
N18 Mo2 N13 79.31(6)
N17 Mo2 C40 96.40(7)
C41 Mo2 C40 37.25(7)
N15 Mo2 C40 82.08(6)
N18 Mo2 C40 116.78(6)
N13 Mo2 C40 161.67(6)
N17 Mo2 N11 173.27(6)
C41 Mo2 N11 89.46(6)
N15 Mo2 N11 80.65(5)
N18 Mo2 N11 91.68(5)
N13 Mo2 N11 83.34(6)
C40 Mo2 N11 87.27(6)
C24 N11 N12 106.26(14)
C24 N11 Mo2 135.35(12)
N12 N11 Mo2 118.39(11)
C26 N12 N11 109.29(15)
C26 N12 B2 128.43(16)
N11 N12 B2 121.97(14)
C27 N13 N14 106.58(16)
C27 N13 Mo2 131.15(13)
N14 N13 Mo2 122.04(12)
C29 N14 N13 109.59(16)
C29 N14 B2 130.79(17)
N13 N14 B2 119.16(15)
C30 N15 N16 106.33(14)
C30 N15 Mo2 132.99(12)
N16 N15 Mo2 120.48(11)
C32 N16 N15 109.36(14)
C32 N16 B2 129.14(15)
N15 N16 B2 121.45(14)
O2 N17 Mo2 174.88(15)
C33 N18 C37 114.82(16)
C33 N18 Mo2 122.96(12)
C37 N18 Mo2 121.55(12)
C35 N19 C38 120.23(19)
C35 N19 C39 120.41(18)
C38 N19 C39 119.32(18)
C44 N20 C43 121.77(18)
C44 N20 C42 115.07(16)
C43 N20 C42 111.61(16)
N11 C24 C25 110.70(18)
N11 C24 H24 124.7
C25 C24 H24 124.6
C26 C25 C24 104.73(17)
C26 C25 H25 127.6
C24 C25 H25 127.6
N12 C26 C25 109.02(17)
N12 C26 H26 125.5
C25 C26 H26 125.5
N13 C27 C28 110.45(19)
N13 C27 H27 124.8
C28 C27 H27 124.8
C29 C28 C27 105.03(19)
C29 C28 H28 127.5
C27 C28 H28 127.5
N14 C29 C28 108.35(19)
N14 C29 H29 125.8
C28 C29 H29 125.8
N15 C30 C31 110.79(17)
N15 C30 H30 124.6
C31 C30 H30 124.6
C32 C31 C30 104.83(17)
C32 C31 H31 127.6
C30 C31 H31 127.6
N16 C32 C31 108.69(16)
N16 C32 H32 125.7
C31 C32 H32 125.7
N18 C33 C34 124.89(18)
N18 C33 H33 117.6
C34 C33 H33 117.6
C33 C34 C35 120.22(19)
C33 C34 H34 119.9
C35 C34 H34 119.9
N19 C35 C36 122.64(18)
N19 C35 C34 122.05(19)
C36 C35 C34 115.31(17)
C37 C36 C35 120.42(18)
C37 C36 H36 119.8
C35 C36 H36 119.8
N18 C37 C36 124.33(18)
N18 C37 H37 117.8
C36 C37 H37 117.8
N19 C38 H38A 109.5
N19 C38 H38B 109.5
H38A C38 H38B 109.5
N19 C38 H38C 109.5
H38A C38 H38C 109.5
H38B C38 H38C 109.5
N19 C39 H39A 109.5
N19 C39 H39B 109.5
H39A C39 H39B 109.5
N19 C39 H39C 109.5
H39A C39 H39C 109.5
H39B C39 H39C 109.5
C41 C40 C45 117.25(16)
C41 C40 Mo2 68.98(10)
C45 C40 Mo2 117.56(13)
C41 C40 H40 115.1
C45 C40 H40 115.1
Mo2 C40 H40 115.1
C40 C41 C42 117.56(16)
C40 C41 Mo2 73.77(10)
C42 C41 Mo2 121.38(13)
C40 C41 H41 112.9
C42 C41 H41 112.9
Mo2 C41 H41 112.9
N20 C42 C41 113.43(15)
N20 C42 H42A 108.9
C41 C42 H42A 108.9
N20 C42 H42B 108.9
C41 C42 H42B 108.9
H42A C42 H42B 107.7
N20 C43 H43A 109.5
N20 C43 H43B 109.5
H43A C43 H43B 109.5
N20 C43 H43C 109.5
H43A C43 H43C 109.5
H43B C43 H43C 109.5
C45 C44 N20 122.01(17)
C45 C44 C46 119.38(19)
N20 C44 C46 118.28(18)
C44 C45 C40 121.53(18)
C44 C45 H45 119.2
C40 C45 H45 119.2
F4 C46 F5 106.2(2)
F4 C46 F6 105.53(19)
F5 C46 F6 104.36(18)
F4 C46 C44 112.81(18)
F5 C46 C44 113.90(19)
F6 C46 C44 113.26(19)
N16 B2 N14 107.73(15)
N16 B2 N12 108.66(16)
N14 B2 N12 109.64(15)
N16 B2 H2A 110.2(11)
N14 B2 H2A 109.0(11)
N12 B2 H2A 111.5(11)
N27 Mo3 C64 97.07(7)
N27 Mo3 N25 88.93(6)
C64 Mo3 N25 120.26(6)
N27 Mo3 N28 92.60(6)
C64 Mo3 N28 77.57(6)
N25 Mo3 N28 161.79(5)
N27 Mo3 N23 96.25(6)
C64 Mo3 N23 154.31(6)
N25 Mo3 N23 81.82(5)
N28 Mo3 N23 79.98(5)
N27 Mo3 C63 96.20(7)
C64 Mo3 C63 37.53(6)
N25 Mo3 C63 82.75(6)
N28 Mo3 C63 115.07(6)
N23 Mo3 C63 159.94(6)
N27 Mo3 N21 171.41(6)
C64 Mo3 N21 88.72(6)
N25 Mo3 N21 82.67(5)
N28 Mo3 N21 94.84(5)
N23 Mo3 N21 80.86(5)
C63 Mo3 N21 84.53(6)
C47 N21 N22 105.77(13)
C47 N21 Mo3 135.72(12)
N22 N21 Mo3 118.41(10)
C49 N22 N21 109.91(14)
C49 N22 B3 128.13(15)
N21 N22 B3 121.88(14)
C50 N23 N24 106.57(15)
C50 N23 Mo3 132.25(14)
N24 N23 Mo3 121.01(11)
C52 N24 N23 109.46(16)
C52 N24 B3 129.90(17)
N23 N24 B3 120.26(14)
C53 N25 N26 106.50(14)
C53 N25 Mo3 131.86(12)
N26 N25 Mo3 121.47(10)
C55 N26 N25 109.52(15)
C55 N26 B3 129.33(16)
N25 N26 B3 120.81(14)
O3 N27 Mo3 174.33(14)
C56 N28 C60 115.07(14)
C56 N28 Mo3 124.42(11)
C60 N28 Mo3 120.46(11)
C58 N29 C61 120.30(16)
C58 N29 C62 120.21(17)
C61 N29 C62 119.46(17)
C67 N30 C66 123.63(19)
C67 N30 C65 116.74(15)
C66 N30 C65 113.15(18)
N21 C47 C48 110.93(16)
N21 C47 H47 124.5
C48 C47 H47 124.5
C49 C48 C47 104.70(15)
C49 C48 H48 127.6
C47 C48 H48 127.6
N22 C49 C48 108.69(16)
N22 C49 H49 125.7
C48 C49 H49 125.7
N23 C50 C51 110.35(18)
N23 C50 H50 124.8
C51 C50 H50 124.8
C52 C51 C50 104.93(17)
C52 C51 H51 127.5
C50 C51 H51 127.5
N24 C52 C51 108.68(19)
N24 C52 H52 125.7
C51 C52 H52 125.7
N25 C53 C54 110.32(17)
N25 C53 H53 124.8
C54 C53 H53 124.8
C55 C54 C53 104.92(16)
C55 C54 H54 127.5
C53 C54 H54 127.5
N26 C55 C54 108.74(17)
N26 C55 H55 125.6
C54 C55 H55 125.6
N28 C56 C57 124.79(16)
N28 C56 H56 117.6
C57 C56 H56 117.6
C56 C57 C58 119.99(16)
C56 C57 H57 120.0
C58 C57 H57 120.0
N29 C58 C59 121.74(17)
N29 C58 C57 122.84(16)
C59 C58 C57 115.42(15)
C60 C59 C58 120.29(17)
C60 C59 H59 119.9
C58 C59 H59 119.9
N28 C60 C59 124.42(16)
N28 C60 H60 117.8
C59 C60 H60 117.8
N29 C61 H61A 109.5
N29 C61 H61B 109.5
H61A C61 H61B 109.5
N29 C61 H61C 109.5
H61A C61 H61C 109.5
H61B C61 H61C 109.5
N29 C62 H62A 109.5
N29 C62 H62B 109.5
H62A C62 H62B 109.5
N29 C62 H62C 109.5
H62A C62 H62C 109.5
H62B C62 H62C 109.5
C64 C63 C68 117.46(16)
C64 C63 Mo3 68.50(10)
C68 C63 Mo3 118.77(12)
C64 C63 H63 114.8
C68 C63 H63 114.8
Mo3 C63 H63 114.8
C63 C64 C65 118.31(16)
C63 C64 Mo3 73.97(10)
C65 C64 Mo3 120.62(12)
C63 C64 H64 112.9
C65 C64 H64 112.9
Mo3 C64 H64 112.9
N30 C65 C64 113.46(15)
N30 C65 H65A 108.9
C64 C65 H65A 108.9
N30 C65 H65B 108.9
C64 C65 H65B 108.9
H65A C65 H65B 107.7
N30 C66 H66A 109.5
N30 C66 H66B 109.5
H66A C66 H66B 109.5
N30 C66 H66C 109.5
H66A C66 H66C 109.5
H66B C66 H66C 109.5
C68 C67 N30 121.69(17)
C68 C67 C69 119.96(19)
N30 C67 C69 118.26(18)
C67 C68 C63 121.31(17)
C67 C68 H68 119.3
C63 C68 H68 119.3
F8 C69 F9 105.5(2)
F8 C69 F7 106.0(2)
F9 C69 F7 104.9(2)
F8 C69 C67 112.70(19)
F9 C69 C67 113.6(2)
F7 C69 C67 113.4(2)
N26 B3 N22 109.02(15)
N26 B3 N24 108.58(15)
N22 B3 N24 107.90(15)
N26 B3 H3A 110.4(11)
N22 B3 H3A 111.1(11)
N24 B3 H3A 109.8(10)

loop_
_geom_bond_atom_site_label_1
_geom_bond_atom_site_label_2
_geom_bond_distance
Mo1 N7 1.7623(14)
Mo1 C18 2.1907(17)
Mo1 N5 2.1976(15)
Mo1 N8 2.2159(14)
Mo1 N3 2.2370(14)
Mo1 C17 2.2549(17)
Mo1 N1 2.3058(15)
F1 C23 1.355(3)
F2 C23 1.358(3)
F3 C23 1.331(3)
O1 N7 1.2190(18)
N1 C1 1.342(2)
N1 N2 1.366(2)
N2 C3 1.343(2)
N2 B1 1.539(3)
N3 C4 1.336(2)
N3 N4 1.364(2)
N4 C6 1.349(2)
N4 B1 1.541(3)
N5 C7 1.337(2)
N5 N6 1.3667(19)
N6 C9 1.349(2)
N6 B1 1.541(3)
N8 C10 1.346(2)
N8 C14 1.351(2)
N9 C12 1.358(2)
N9 C16 1.451(3)
N9 C15 1.451(3)
N10 C21 1.389(3)
N10 C20 1.438(3)
N10 C19 1.456(3)
C1 C2 1.388(3)
C1 H1 0.95
C2 C3 1.367(3)
C2 H2 0.95
C3 H3 0.95
C4 C5 1.396(3)
C4 H4 0.95
C5 C6 1.366(3)
C5 H5 0.95
C6 H6 0.95
C7 C8 1.390(3)
C7 H7 0.95
C8 C9 1.375(3)
C8 H8 0.95
C9 H9 0.95
C10 C11 1.372(2)
C10 H10 0.95
C11 C12 1.414(3)
C11 H11 0.95
C12 C13 1.404(3)
C13 C14 1.369(3)
C13 H13 0.95
C14 H14 0.95
C15 H15A 0.98
C15 H15B 0.98
C15 H15C 0.98
C16 H16A 0.98
C16 H16B 0.98
C16 H16C 0.98
C17 C18 1.436(3)
C17 C22 1.448(3)
C17 H17 1.0
C18 C19 1.504(3)
C18 H18 1.0
C19 H19A 0.99
C19 H19B 0.99
C20 H20A 0.98
C20 H20B 0.98
C20 H20C 0.98
C21 C22 1.349(3)
C21 C23 1.484(3)
C22 H22 0.95
B1 H1A 1.09(2)
Mo2 N17 1.7576(15)
Mo2 C41 2.1963(18)
Mo2 N15 2.2159(14)
Mo2 N18 2.2180(15)
Mo2 N13 2.2408(16)
Mo2 C40 2.2592(19)
Mo2 N11 2.2827(14)
F4 C46 1.335(3)
F5 C46 1.347(3)
F6 C46 1.350(3)
O2 N17 1.2183(19)
N11 C24 1.336(2)
N11 N12 1.370(2)
N12 C26 1.348(2)
N12 B2 1.540(3)
N13 C27 1.334(2)
N13 N14 1.363(2)
N14 C29 1.346(3)
N14 B2 1.540(3)
N15 C30 1.329(2)
N15 N16 1.3683(19)
N16 C32 1.348(2)
N16 B2 1.536(3)
N18 C33 1.344(2)
N18 C37 1.348(2)
N19 C35 1.363(2)
N19 C38 1.446(3)
N19 C39 1.453(3)
N20 C44 1.392(3)
N20 C43 1.459(3)
N20 C42 1.465(2)
C24 C25 1.395(3)
C24 H24 0.95
C25 C26 1.369(3)
C25 H25 0.95
C26 H26 0.95
C27 C28 1.389(3)
C27 H27 0.95
C28 C29 1.377(3)
C28 H28 0.95
C29 H29 0.95
C30 C31 1.393(3)
C30 H30 0.95
C31 C32 1.369(3)
C31 H31 0.95
C32 H32 0.95
C33 C34 1.369(3)
C33 H33 0.95
C34 C35 1.401(3)
C34 H34 0.95
C35 C36 1.398(3)
C36 C37 1.376(3)
C36 H36 0.95
C37 H37 0.95
C38 H38A 0.98
C38 H38B 0.98
C38 H38C 0.98
C39 H39A 0.98
C39 H39B 0.98
C39 H39C 0.98
C40 C41 1.424(3)
C40 C45 1.459(3)
C40 H40 1.0
C41 C42 1.510(2)
C41 H41 1.0
C42 H42A 0.99
C42 H42B 0.99
C43 H43A 0.98
C43 H43B 0.98
C43 H43C 0.98
C44 C45 1.344(3)
C44 C46 1.497(3)
C45 H45 0.95
B2 H2A 1.10(2)
Mo3 N27 1.7562(14)
Mo3 C64 2.1873(17)
Mo3 N25 2.2006(14)
Mo3 N28 2.2164(14)
Mo3 N23 2.2382(15)
Mo3 C63 2.2595(17)
Mo3 N21 2.2919(14)
F7 C69 1.353(3)
F8 C69 1.338(3)
F9 C69 1.345(3)
O3 N27 1.2175(18)
N21 C47 1.339(2)
N21 N22 1.3686(19)
N22 C49 1.344(2)
N22 B3 1.543(2)
N23 C50 1.339(2)
N23 N24 1.364(2)
N24 C52 1.349(2)
N24 B3 1.549(3)
N25 C53 1.340(2)
N25 N26 1.367(2)
N26 C55 1.347(2)
N26 B3 1.534(3)
N28 C56 1.346(2)
N28 C60 1.355(2)
N29 C58 1.352(2)
N29 C61 1.457(3)
N29 C62 1.459(3)
N30 C67 1.396(3)
N30 C66 1.443(3)
N30 C65 1.456(2)
C47 C48 1.393(2)
C47 H47 0.95
C48 C49 1.373(3)
C48 H48 0.95
C49 H49 0.95
C50 C51 1.394(3)
C50 H50 0.95
C51 C52 1.374(3)
C51 H51 0.95
C52 H52 0.95
C53 C54 1.396(3)
C53 H53 0.95
C54 C55 1.376(3)
C54 H54 0.95
C55 H55 0.95
C56 C57 1.372(2)
C56 H56 0.95
C57 C58 1.410(2)
C57 H57 0.95
C58 C59 1.407(2)
C59 C60 1.369(2)
C59 H59 0.95
C60 H60 0.95
C61 H61A 0.98
C61 H61B 0.98
C61 H61C 0.98
C62 H62A 0.98
C62 H62B 0.98
C62 H62C 0.98
C63 C64 1.432(2)
C63 C68 1.456(3)
C63 H63 1.0
C64 C65 1.509(2)
C64 H64 1.0
C65 H65A 0.99
C65 H65B 0.99
C66 H66A 0.98
C66 H66B 0.98
C66 H66C 0.98
C67 C68 1.350(3)
C67 C69 1.483(3)
C68 H68 0.95
B3 H3A 1.09(2)

loop_
_geom_torsion_atom_site_label_1
_geom_torsion_atom_site_label_2
_geom_torsion_atom_site_label_3
_geom_torsion_atom_site_label_4
_geom_torsion
C1 N1 N2 C3 0.2(2)
Mo1 N1 N2 C3 177.03(14)
C1 N1 N2 B1 179.74(17)
Mo1 N1 N2 B1 -3.4(2)
C4 N3 N4 C6 0.36(19)
Mo1 N3 N4 C6 177.63(12)
C4 N3 N4 B1 -178.30(16)
Mo1 N3 N4 B1 -1.0(2)
C7 N5 N6 C9 -0.1(2)
Mo1 N5 N6 C9 173.52(12)
C7 N5 N6 B1 -172.98(16)
Mo1 N5 N6 B1 0.7(2)
N2 N1 C1 C2 -0.3(2)
Mo1 N1 C1 C2 -176.42(16)
N1 C1 C2 C3 0.4(3)
N1 N2 C3 C2 0.1(3)
B1 N2 C3 C2 -179.5(2)
C1 C2 C3 N2 -0.3(3)
N4 N3 C4 C5 -0.3(2)
Mo1 N3 C4 C5 -177.22(12)
N3 C4 C5 C6 0.2(2)
N3 N4 C6 C5 -0.2(2)
B1 N4 C6 C5 178.25(18)
C4 C5 C6 N4 0.0(2)
N6 N5 C7 C8 0.0(2)
Mo1 N5 C7 C8 -172.85(13)
N5 C7 C8 C9 0.1(2)
N5 N6 C9 C8 0.2(2)
B1 N6 C9 C8 172.20(18)
C7 C8 C9 N6 -0.2(2)
C14 N8 C10 C11 -1.3(3)
Mo1 N8 C10 C11 179.05(13)
N8 C10 C11 C12 0.8(3)
C16 N9 C12 C13 -179.7(2)
C15 N9 C12 C13 -6.9(3)
C16 N9 C12 C11 0.6(3)
C15 N9 C12 C11 173.38(19)
C10 C11 C12 N9 -179.74(17)
C10 C11 C12 C13 0.5(3)
N9 C12 C13 C14 179.10(18)
C11 C12 C13 C14 -1.1(3)
C10 N8 C14 C13 0.6(3)
Mo1 N8 C14 C13 -179.76(14)
C12 C13 C14 N8 0.6(3)
C22 C17 C18 C19 -3.8(2)
Mo1 C17 C18 C19 -118.24(16)
C22 C17 C18 Mo1 114.44(16)
C21 N10 C19 C18 -42.8(2)
C20 N10 C19 C18 164.1(2)
C17 C18 C19 N10 29.8(2)
Mo1 C18 C19 N10 -57.8(2)
C20 N10 C21 C22 -179.7(2)
C19 N10 C21 C22 30.1(3)
C20 N10 C21 C23 0.4(3)
C19 N10 C21 C23 -149.73(19)
N10 C21 C22 C17 -1.8(3)
C23 C21 C22 C17 178.09(18)
C18 C17 C22 C21 -11.4(3)
Mo1 C17 C22 C21 68.9(2)
C22 C21 C23 F3 -3.8(3)
N10 C21 C23 F3 176.1(2)
C22 C21 C23 F1 -124.6(2)
N10 C21 C23 F1 55.2(3)
C22 C21 C23 F2 116.3(2)
N10 C21 C23 F2 -63.8(3)
C3 N2 B1 N6 -120.6(2)
N1 N2 B1 N6 59.9(2)
C3 N2 B1 N4 121.7(2)
N1 N2 B1 N4 -57.7(2)
C9 N6 B1 N2 129.46(19)
N5 N6 B1 N2 -59.3(2)
C9 N6 B1 N4 -113.5(2)
N5 N6 B1 N4 57.8(2)
C6 N4 B1 N2 -117.2(2)
N3 N4 B1 N2 61.2(2)
C6 N4 B1 N6 124.68(19)
N3 N4 B1 N6 -57.0(2)
C24 N11 N12 C26 0.1(2)
Mo2 N11 N12 C26 -179.66(12)
C24 N11 N12 B2 174.23(16)
Mo2 N11 N12 B2 -5.6(2)
C27 N13 N14 C29 -0.3(2)
Mo2 N13 N14 C29 174.77(13)
C27 N13 N14 B2 -173.34(16)
Mo2 N13 N14 B2 1.7(2)
C30 N15 N16 C32 -0.2(2)
Mo2 N15 N16 C32 -175.65(12)
C30 N15 N16 B2 177.44(17)
Mo2 N15 N16 B2 2.0(2)
N12 N11 C24 C25 0.1(2)
Mo2 N11 C24 C25 179.83(14)
N11 C24 C25 C26 -0.2(2)
N11 N12 C26 C25 -0.3(2)
B2 N12 C26 C25 -173.90(18)
C24 C25 C26 N12 0.3(2)
N14 N13 C27 C28 0.3(2)
Mo2 N13 C27 C28 -174.20(14)
N13 C27 C28 C29 -0.1(3)
N13 N14 C29 C28 0.2(2)
B2 N14 C29 C28 172.19(19)
C27 C28 C29 N14 -0.1(2)
N16 N15 C30 C31 0.1(2)
Mo2 N15 C30 C31 174.75(15)
N15 C30 C31 C32 0.0(3)
N15 N16 C32 C31 0.2(2)
B2 N16 C32 C31 -177.17(19)
C30 C31 C32 N16 -0.1(2)
C37 N18 C33 C34 -0.6(3)
Mo2 N18 C33 C34 170.16(17)
N18 C33 C34 C35 -0.8(4)
C38 N19 C35 C36 -6.1(3)
C39 N19 C35 C36 175.9(2)
C38 N19 C35 C34 174.5(2)
C39 N19 C35 C34 -3.4(3)
C33 C34 C35 N19 -179.3(2)
C33 C34 C35 C36 1.4(3)
N19 C35 C36 C37 179.9(2)
C34 C35 C36 C37 -0.7(3)
C33 N18 C37 C36 1.3(3)
Mo2 N18 C37 C36 -169.59(16)
C35 C36 C37 N18 -0.6(3)
C45 C40 C41 C42 6.3(3)
Mo2 C40 C41 C42 117.38(16)
C45 C40 C41 Mo2 -111.07(16)
C44 N20 C42 C41 42.4(2)
C43 N20 C42 C41 -173.4(2)
C40 C41 C42 N20 -32.1(3)
Mo2 C41 C42 N20 55.0(2)
C43 N20 C44 C45 -168.0(2)
C42 N20 C44 C45 -27.8(3)
C43 N20 C44 C46 18.8(3)
C42 N20 C44 C46 158.93(18)
N20 C44 C45 C40 0.3(3)
C46 C44 C45 C40 173.52(19)
C41 C40 C45 C44 10.6(3)
Mo2 C40 C45 C44 -68.6(2)
C45 C44 C46 F4 3.2(3)
N20 C44 C46 F4 176.64(19)
C45 C44 C46 F5 124.3(2)
N20 C44 C46 F5 -62.2(3)
C45 C44 C46 F6 -116.6(2)
N20 C44 C46 F6 56.8(3)
C32 N16 B2 N14 116.0(2)
N15 N16 B2 N14 -61.1(2)
C32 N16 B2 N12 -125.27(19)
N15 N16 B2 N12 57.6(2)
C29 N14 B2 N16 -113.5(2)
N13 N14 B2 N16 57.9(2)
C29 N14 B2 N12 128.5(2)
N13 N14 B2 N12 -60.2(2)
C26 N12 B2 N16 118.3(2)
N11 N12 B2 N16 -54.6(2)
C26 N12 B2 N14 -124.20(19)
N11 N12 B2 N14 62.9(2)
C47 N21 N22 C49 -0.46(18)
Mo3 N21 N22 C49 -177.41(11)
C47 N21 N22 B3 176.52(15)
Mo3 N21 N22 B3 -0.4(2)
C50 N23 N24 C52 -0.28(19)
Mo3 N23 N24 C52 -176.15(11)
C50 N23 N24 B3 173.37(15)
Mo3 N23 N24 B3 -2.5(2)
C53 N25 N26 C55 -0.64(18)
Mo3 N25 N26 C55 -176.39(11)
C53 N25 N26 B3 173.23(15)
Mo3 N25 N26 B3 -2.52(19)
N22 N21 C47 C48 0.6(2)
Mo3 N21 C47 C48 176.74(12)
N21 C47 C48 C49 -0.5(2)
N21 N22 C49 C48 0.2(2)
B3 N22 C49 C48 -176.57(17)
C47 C48 C49 N22 0.2(2)
N24 N23 C50 C51 0.0(2)
Mo3 N23 C50 C51 175.26(12)
N23 C50 C51 C52 0.2(2)
N23 N24 C52 C51 0.4(2)
B3 N24 C52 C51 -172.44(17)
C50 C51 C52 N24 -0.4(2)
N26 N25 C53 C54 0.53(19)
Mo3 N25 C53 C54 175.66(12)
N25 C53 C54 C55 -0.2(2)
N25 N26 C55 C54 0.5(2)
B3 N26 C55 C54 -172.68(17)
C53 C54 C55 N26 -0.2(2)
C60 N28 C56 C57 -0.1(3)
Mo3 N28 C56 C57 177.34(13)
N28 C56 C57 C58 -1.3(3)
C61 N29 C58 C59 -0.8(3)
C62 N29 C58 C59 -179.1(2)
C61 N29 C58 C57 178.88(19)
C62 N29 C58 C57 0.6(3)
C56 C57 C58 N29 -178.24(17)
C56 C57 C58 C59 1.4(3)
N29 C58 C59 C60 179.25(19)
C57 C58 C59 C60 -0.4(3)
C56 N28 C60 C59 1.2(3)
Mo3 N28 C60 C59 -176.34(16)
C58 C59 C60 N28 -0.9(3)
C68 C63 C64 C65 4.3(2)
Mo3 C63 C64 C65 116.57(15)
C68 C63 C64 Mo3 -112.23(15)
C67 N30 C65 C64 39.1(2)
C66 N30 C65 C64 -168.0(2)
C63 C64 C65 N30 -28.3(2)
Mo3 C64 C65 N30 59.1(2)
C66 N30 C67 C68 -176.3(2)
C65 N30 C67 C68 -26.5(3)
C66 N30 C67 C69 7.0(3)
C65 N30 C67 C69 156.74(19)
N30 C67 C68 C63 0.5(3)
C69 C67 C68 C63 177.19(19)
C64 C63 C68 C67 10.5(3)
Mo3 C63 C68 C67 -68.7(2)
C68 C67 C69 F8 4.0(3)
N30 C67 C69 F8 -179.18(19)
C68 C67 C69 F9 -115.8(2)
N30 C67 C69 F9 61.0(3)
C68 C67 C69 F7 124.5(2)
N30 C67 C69 F7 -58.7(3)
C55 N26 B3 N22 -127.08(18)
N25 N26 B3 N22 60.4(2)
C55 N26 B3 N24 115.60(19)
N25 N26 B3 N24 -56.92(19)
C49 N22 B3 N26 118.69(19)
N21 N22 B3 N26 -57.7(2)
C49 N22 B3 N24 -123.56(18)
N21 N22 B3 N24 60.1(2)
C52 N24 B3 N26 -128.41(19)
N23 N24 B3 N26 59.4(2)
C52 N24 B3 N22 113.6(2)
N23 N24 B3 N22 -58.6(2)
